data_7114778
loop_
_publ_author_name
'Brandys, Marie-Claude'
'Puddephatt, Richard J.'

_publ_section_title
;
 Ring, polymer and network structures in silver(i) complexes with
 dipyridyl and diphosphine ligands
;
_journal_issue 16
_journal_name_full 'Chemical Communications'
_journal_page_first 1508
_journal_paper_doi 10.1039/b104857k
_journal_year 2001
_chemical_formula_sum 'C90 H80 Ag4 F12 N4 O8 P4'
_chemical_formula_weight 2128.94
_chemical_name_systematic
; 
? 
;
_space_group_IT_number 2
_symmetry_space_group_name_Hall '-P 1'
_symmetry_space_group_name_H-M 'P -1'
_atom_sites_solution_hydrogens geom
_atom_sites_solution_primary direct
_atom_sites_solution_secondary difmap
_audit_creation_method SHELXL-97
_cell_angle_alpha 80.72(3)
_cell_angle_beta 86.72(3)
_cell_angle_gamma 75.02(3)
_cell_formula_units_Z 2
_cell_length_a 15.079(3)
_cell_length_b 17.850(4)
_cell_length_c 20.232(4)
_cell_measurement_temperature 200(2)
_cell_volume 5191(2)
_computing_structure_refinement 'SHELXL-97 (Sheldrick, 1997)'
_computing_structure_solution 'SHELXS-97 (Sheldrick, 1990)'
_diffrn_ambient_temperature 200(2)
_diffrn_measured_fraction_theta_full 0.989
_diffrn_measured_fraction_theta_max 0.989
_diffrn_radiation_monochromator graphite
_diffrn_radiation_source 'fine-focus sealed tube'
_diffrn_radiation_type MoK\a
_diffrn_radiation_wavelength 0.71073
_diffrn_reflns_av_R_equivalents 0.0522
_diffrn_reflns_av_sigmaI/netI 0.0955
_diffrn_reflns_limit_h_max 18
_diffrn_reflns_limit_h_min -18
_diffrn_reflns_limit_k_max 22
_diffrn_reflns_limit_k_min -22
_diffrn_reflns_limit_l_max 24
_diffrn_reflns_limit_l_min -24
_diffrn_reflns_number 29338
_diffrn_reflns_theta_full 26.09
_diffrn_reflns_theta_max 26.09
_diffrn_reflns_theta_min 2.74
_exptl_absorpt_coefficient_mu 0.875
_exptl_absorpt_correction_T_max 0.9372
_exptl_absorpt_correction_T_min 0.7046
_exptl_crystal_density_diffrn 1.362
_exptl_crystal_density_method 'not measured'
_exptl_crystal_F_000 2136
_exptl_crystal_size_max 0.43
_exptl_crystal_size_mid 0.23
_exptl_crystal_size_min 0.08
_refine_diff_density_max 3.919
_refine_diff_density_min -0.935
_refine_diff_density_rms 0.204
_refine_ls_extinction_method none
_refine_ls_goodness_of_fit_ref 1.078
_refine_ls_hydrogen_treatment mixed
_refine_ls_matrix_type full
_refine_ls_number_parameters 1099
_refine_ls_number_reflns 20373
_refine_ls_number_restraints 0
_refine_ls_restrained_S_all 1.078
_refine_ls_R_factor_all 0.1616
_refine_ls_R_factor_gt 0.1168
_refine_ls_shift/su_max 0.174
_refine_ls_shift/su_mean 0.004
_refine_ls_structure_factor_coef Fsqd
_refine_ls_weighting_details 'calc w=1/[\s^2^(Fo^2^)+(0.1668P)^2^+53.3256P] where P=(Fo^2^+2Fc^2^)/3'
_refine_ls_weighting_scheme calc
_refine_ls_wR_factor_gt 0.3223
_refine_ls_wR_factor_ref 0.3508
_reflns_number_gt 13493
_reflns_number_total 20373
_reflns_threshold_expression >2sigma(I)
_cod_data_source_file b104857k.txt
_cod_data_source_block 01001e
_cod_original_cell_volume 5190.7(18)
_cod_database_code 7114778

loop_
_symmetry_equiv_pos_as_xyz
'x, y, z'
'-x, -y, -z'

loop_
_atom_site_label
_atom_site_type_symbol
_atom_site_fract_x
_atom_site_fract_y
_atom_site_fract_z
_atom_site_U_iso_or_equiv
_atom_site_adp_type
_atom_site_occupancy
_atom_site_symmetry_multiplicity
_atom_site_calc_flag
_atom_site_refinement_flags
Ag1 Ag 0.77742(6) 0.91841(6) 0.18801(5) 0.0551(3) Uani 1 1 d .
Ag2 Ag 0.40501(6) 0.47927(5) 0.25706(5) 0.0534(3) Uani 1 1 d .
Ag3 Ag 0.26314(6) 0.31684(6) 0.25747(4) 0.0517(3) Uani 1 1 d .
Ag4 Ag 0.92786(6) 0.89759(6) 0.34587(5) 0.0527(3) Uani 1 1 d .
P1 P 0.87043(18) 0.82452(16) 0.12773(14) 0.0385(6) Uani 1 1 d .
P2 P 0.55103(19) 0.41808(16) 0.21662(14) 0.0389(6) Uani 1 1 d .
P3 P 0.24255(19) 0.26302(17) 0.16201(14) 0.0403(6) Uani 1 1 d .
P4 P 1.0711(2) 0.92954(18) 0.33782(15) 0.0449(7) Uani 1 1 d .
N1 N 0.6573(7) 0.9537(7) 0.2535(5) 0.055(3) Uani 1 1 d .
N2 N 0.3017(7) 0.5235(6) 0.3328(6) 0.058(3) Uani 1 1 d .
N3 N 0.1589(7) 0.3647(6) 0.3344(5) 0.052(2) Uani 1 1 d .
N4 N 0.8059(7) 0.9360(6) 0.4117(5) 0.048(2) Uani 1 1 d .
O1 O 0.8609(9) 1.0043(6) 0.2435(6) 0.092(4) Uani 1 1 d .
O2 O 0.7715(7) 1.0686(6) 0.1576(5) 0.073(3) Uani 1 1 d .
O3 O 0.2890(7) 0.5786(6) 0.1631(5) 0.071(3) Uani 1 1 d .
O4 O 0.2693(7) 0.4583(6) 0.1928(6) 0.083(3) Uani 1 1 d .
O5 O 0.3575(7) 0.2143(5) 0.3644(5) 0.065(2) Uani 1 1 d .
O6 O 0.3876(6) 0.3278(5) 0.3227(4) 0.056(2) Uani 1 1 d .
O7 O 0.8530(6) 0.8105(5) 0.3081(4) 0.056(2) Uani 1 1 d .
O8 O 0.9257(7) 0.7379(6) 0.3975(5) 0.077(3) Uani 1 1 d .
C1 C 0.5500(7) 0.3187(6) 0.2038(6) 0.043(2) Uani 1 1 d .
H1A H 0.6120 0.2911 0.1893 0.051 Uiso 1 1 calc R
H1B H 0.5347 0.2891 0.2468 0.051 Uiso 1 1 calc R
C2 C 0.4805(7) 0.3204(6) 0.1514(6) 0.041(2) Uani 1 1 d .
H2A H 0.5010 0.3427 0.1069 0.049 Uiso 1 1 calc R
H2B H 0.4204 0.3548 0.1623 0.049 Uiso 1 1 calc R
C3 C 0.4693(8) 0.2385(7) 0.1486(6) 0.048(3) Uani 1 1 d .
H3A H 0.4397 0.2200 0.1908 0.058 Uiso 1 1 calc R
H3B H 0.5310 0.2023 0.1456 0.058 Uiso 1 1 calc R
C4 C 0.4122(8) 0.2342(7) 0.0896(6) 0.053(3) Uani 1 1 d .
H4A H 0.4433 0.2511 0.0475 0.063 Uiso 1 1 calc R
H4B H 0.4120 0.1787 0.0901 0.063 Uiso 1 1 calc R
C5 C 0.3128(8) 0.2833(7) 0.0880(6) 0.046(3) Uani 1 1 d .
H5A H 0.2832 0.2748 0.0484 0.055 Uiso 1 1 calc R
H5B H 0.3131 0.3394 0.0819 0.055 Uiso 1 1 calc R
C6 C 0.9789(7) 0.7794(6) 0.1705(6) 0.043(2) Uani 1 1 d .
H6A H 0.9671 0.7500 0.2146 0.052 Uiso 1 1 calc R
H6B H 1.0189 0.7417 0.1437 0.052 Uiso 1 1 calc R
C7 C 1.0285(7) 0.8424(6) 0.1808(5) 0.040(2) Uani 1 1 d .
H7A H 1.0487 0.8659 0.1366 0.048 Uiso 1 1 calc R
H7B H 0.9847 0.8846 0.2009 0.048 Uiso 1 1 calc R
C8 C 1.1110(7) 0.8092(7) 0.2255(5) 0.045(3) Uani 1 1 d .
H8A H 1.0893 0.7933 0.2715 0.054 Uiso 1 1 calc R
H8B H 1.1493 0.7614 0.2094 0.054 Uiso 1 1 calc R
C9 C 1.1700(8) 0.8651(8) 0.2282(6) 0.051(3) Uani 1 1 d .
H9A H 1.1941 0.8786 0.1825 0.061 Uiso 1 1 calc R
H9B H 1.2232 0.8375 0.2569 0.061 Uiso 1 1 calc R
C10 C 1.1233(9) 0.9406(7) 0.2543(6) 0.051(3) Uani 1 1 d .
H10A H 1.0750 0.9714 0.2224 0.061 Uiso 1 1 calc R
H10B H 1.1691 0.9715 0.2547 0.061 Uiso 1 1 calc R
C11 C 0.6048(16) 1.0282(9) 0.2548(11) 0.111(9) Uani 1 1 d .
H11 H 0.6172 1.0679 0.2211 0.133 Uiso 1 1 calc R
C12 C 0.5420(10) 1.0494(8) 0.2959(7) 0.057(4) Uani 1 1 d .
H12 H 0.5090 1.1031 0.2906 0.069 Uiso 1 1 calc R
C13 C 0.5172(8) 0.9967(7) 0.3509(6) 0.047(3) Uani 1 1 d .
C14 C 0.5688(8) 0.9214(7) 0.3545(6) 0.054(3) Uani 1 1 d .
H14 H 0.5589 0.8824 0.3899 0.065 Uiso 1 1 calc R
C15 C 0.6358(9) 0.9021(7) 0.3060(6) 0.056(3) Uani 1 1 d .
H15 H 0.6696 0.8487 0.3094 0.068 Uiso 1 1 calc R
C21 C 0.2998(9) 0.4820(8) 0.3947(6) 0.055(3) Uani 1 1 d .
H21 H 0.3498 0.4378 0.4072 0.066 Uiso 1 1 calc R
C22 C 0.2299(9) 0.4998(7) 0.4408(6) 0.054(3) Uani 1 1 d .
H22 H 0.2326 0.4685 0.4837 0.065 Uiso 1 1 calc R
C23 C 0.1557(8) 0.5635(6) 0.4245(6) 0.046(3) Uani 1 1 d .
C24 C 0.1632(9) 0.6088(6) 0.3572(6) 0.046(3) Uani 1 1 d .
H24 H 0.1164 0.6549 0.3434 0.055 Uiso 1 1 calc R
C25 C 0.2366(14) 0.5862(7) 0.3137(10) 0.105(9) Uani 1 1 d .
H25 H 0.2393 0.6160 0.2706 0.126 Uiso 1 1 calc R
C31 C 0.1582(8) 0.3311(7) 0.3998(6) 0.050(3) Uani 1 1 d .
H31 H 0.2086 0.2886 0.4151 0.060 Uiso 1 1 calc R
C32 C 0.0885(8) 0.3552(7) 0.4452(6) 0.048(3) Uani 1 1 d .
H32 H 0.0913 0.3287 0.4900 0.057 Uiso 1 1 calc R
C33 C 0.0131(7) 0.4194(6) 0.4247(5) 0.040(2) Uani 1 1 d .
C34 C 0.0156(9) 0.4553(8) 0.3601(7) 0.056(3) Uani 1 1 d .
H34 H -0.0329 0.4989 0.3437 0.068 Uiso 1 1 calc R
C35 C 0.0896(9) 0.4278(7) 0.3180(6) 0.052(3) Uani 1 1 d .
H35 H 0.0906 0.4563 0.2741 0.063 Uiso 1 1 calc R
C36 C -0.0646(8) 0.4457(7) 0.4683(5) 0.043(2) Uani 1 1 d .
H36 H -0.1101 0.4915 0.4514 0.052 Uiso 1 1 calc R
C37 C -0.0770(8) 0.4107(7) 0.5296(6) 0.045(3) Uani 1 1 d .
H37 H -0.0314 0.3647 0.5458 0.054 Uiso 1 1 calc R
C41 C 0.7531(10) 1.0090(9) 0.4077(7) 0.065(4) Uani 1 1 d .
H41 H 0.7660 1.0458 0.3715 0.078 Uiso 1 1 calc R
C42 C 0.6823(10) 1.0373(8) 0.4499(7) 0.068(4) Uani 1 1 d .
H42 H 0.6500 1.0911 0.4428 0.081 Uiso 1 1 calc R
C43 C 0.6579(7) 0.9858(7) 0.5039(5) 0.043(2) Uani 1 1 d .
C44 C 0.7093(10) 0.9103(8) 0.5102(7) 0.065(4) Uani 1 1 d .
H44 H 0.6962 0.8727 0.5456 0.078 Uiso 1 1 calc R
C45 C 0.7815(11) 0.8872(8) 0.4649(7) 0.069(4) Uani 1 1 d .
H45 H 0.8158 0.8340 0.4718 0.083 Uiso 1 1 calc R
C46 C 0.5822(8) 1.0155(7) 0.5493(6) 0.046(3) Uani 1 1 d .
H46 H 0.5487 1.0688 0.5391 0.056 Uiso 1 1 calc R
C47 C 0.5581(8) 0.9743(7) 0.6020(6) 0.047(3) Uani 1 1 d .
H47 H 0.5912 0.9209 0.6116 0.057 Uiso 1 1 calc R
C91 C 0.8200(10) 1.0637(7) 0.2050(6) 0.053(3) Uani 1 1 d .
C92 C 0.8088(17) 1.1538(11) 0.2206(5) 0.109(9) Uani 1 1 d .
C93 C 0.2499(9) 0.5279(9) 0.1639(6) 0.058(4) Uani 1 1 d .
C94 C 0.1470(12) 0.5621(11) 0.1280(6) 0.078(5) Uani 1 1 d .
C95 C 0.3983(8) 0.2663(6) 0.3631(6) 0.046(3) Uani 1 1 d .
C96 C 0.4667(15) 0.2559(10) 0.4171(10) 0.093(6) Uani 1 1 d .
C97 C 0.8733(8) 0.7518(7) 0.3491(6) 0.051(3) Uani 1 1 d .
C98 C 0.8260(16) 0.6892(9) 0.3408(13) 0.101(7) Uani 1 1 d .
C101 C 0.8230(8) 0.7422(7) 0.1171(6) 0.049(3) Uani 1 1 d .
C102 C 0.8748(11) 0.6658(8) 0.1261(8) 0.069(4) Uani 1 1 d .
H102 H 0.9381 0.6541 0.1363 0.083 Uiso 1 1 calc R
C103 C 0.8338(16) 0.6051(9) 0.1203(11) 0.099(6) Uani 1 1 d .
H103 H 0.8706 0.5526 0.1269 0.118 Uiso 1 1 calc R
C104 C 0.7472(17) 0.6174(13) 0.1061(10) 0.097(6) Uani 1 1 d .
H104 H 0.7210 0.5750 0.1034 0.117 Uiso 1 1 calc R
C105 C 0.6950(15) 0.6941(16) 0.0953(9) 0.104(7) Uani 1 1 d .
H105 H 0.6324 0.7042 0.0836 0.124 Uiso 1 1 calc R
C106 C 0.7320(11) 0.7586(10) 0.1011(8) 0.072(4) Uani 1 1 d .
H106 H 0.6951 0.8110 0.0941 0.086 Uiso 1 1 calc R
C107 C 0.9075(7) 0.8612(7) 0.0446(5) 0.041(2) Uani 1 1 d .
C108 C 0.8854(9) 0.9421(7) 0.0234(7) 0.057(3) Uani 1 1 d .
H108 H 0.8463 0.9767 0.0500 0.068 Uiso 1 1 calc R
C109 C 0.9210(10) 0.9710(9) -0.0365(7) 0.065(4) Uani 1 1 d .
H109 H 0.9080 1.0261 -0.0506 0.078 Uiso 1 1 calc R
C110 C 0.9746(9) 0.9213(10) -0.0756(7) 0.068(4) Uani 1 1 d .
H110 H 0.9997 0.9425 -0.1163 0.082 Uiso 1 1 calc R
C111 C 0.9932(10) 0.8416(10) -0.0577(7) 0.069(4) Uani 1 1 d .
H111 H 1.0275 0.8076 -0.0869 0.083 Uiso 1 1 calc R
C112 C 0.9610(9) 0.8116(8) 0.0037(6) 0.054(3) Uani 1 1 d .
H112 H 0.9759 0.7565 0.0178 0.065 Uiso 1 1 calc R
C201 C 0.5819(7) 0.4608(6) 0.1345(5) 0.038(2) Uani 1 1 d .
C202 C 0.5256(8) 0.5302(7) 0.1021(6) 0.049(3) Uani 1 1 d .
H202 H 0.4722 0.5563 0.1245 0.058 Uiso 1 1 calc R
C203 C 0.5465(10) 0.5621(7) 0.0369(6) 0.056(3) Uani 1 1 d .
H203 H 0.5091 0.6102 0.0154 0.068 Uiso 1 1 calc R
C204 C 0.6221(9) 0.5223(8) 0.0048(7) 0.056(3) Uani 1 1 d .
H204 H 0.6353 0.5422 -0.0400 0.067 Uiso 1 1 calc R
C205 C 0.6784(9) 0.4556(7) 0.0352(7) 0.056(3) Uani 1 1 d .
H205 H 0.7312 0.4299 0.0119 0.067 Uiso 1 1 calc R
C206 C 0.6600(8) 0.4246(7) 0.0995(6) 0.049(3) Uani 1 1 d .
H206 H 0.7007 0.3779 0.1205 0.059 Uiso 1 1 calc R
C207 C 0.6538(9) 0.4045(7) 0.2647(6) 0.053(3) Uani 1 1 d .
C208 C 0.6893(11) 0.3368(8) 0.3072(8) 0.070(4) Uani 1 1 d .
H208 H 0.6596 0.2953 0.3113 0.083 Uiso 1 1 calc R
C209 C 0.7662(14) 0.3267(11) 0.3440(9) 0.098(6) Uani 1 1 d .
H209 H 0.7868 0.2801 0.3750 0.118 Uiso 1 1 calc R
C210 C 0.8130(13) 0.3834(14) 0.3361(11) 0.109(7) Uani 1 1 d .
H210 H 0.8683 0.3755 0.3596 0.131 Uiso 1 1 calc R
C211 C 0.7791(15) 0.4532(14) 0.2933(14) 0.127(9) Uani 1 1 d .
H211 H 0.8093 0.4944 0.2887 0.152 Uiso 1 1 calc R
C212 C 0.7010(14) 0.4617(11) 0.2577(11) 0.112(8) Uani 1 1 d .
H212 H 0.6792 0.5085 0.2273 0.134 Uiso 1 1 calc R
C301 C 0.1255(8) 0.3025(7) 0.1342(6) 0.047(3) Uani 1 1 d .
C302 C 0.0558(9) 0.2965(10) 0.1814(8) 0.073(4) Uani 1 1 d .
H302 H 0.0716 0.2710 0.2257 0.088 Uiso 1 1 calc R
C303 C -0.0387(10) 0.3277(11) 0.1650(11) 0.089(6) Uani 1 1 d .
H303 H -0.0859 0.3196 0.1964 0.107 Uiso 1 1 calc R
C304 C -0.0588(12) 0.3692(10) 0.1032(12) 0.088(6) Uani 1 1 d .
H304 H -0.1215 0.3912 0.0919 0.105 Uiso 1 1 calc R
C305 C 0.0099(14) 0.3812(11) 0.0542(12) 0.105(7) Uani 1 1 d .
H305 H -0.0059 0.4118 0.0116 0.126 Uiso 1 1 calc R
C306 C 0.1010(10) 0.3465(9) 0.0712(8) 0.071(4) Uani 1 1 d .
H306 H 0.1481 0.3528 0.0391 0.085 Uiso 1 1 calc R
C307 C 0.2633(8) 0.1568(7) 0.1710(6) 0.047(3) Uani 1 1 d .
C308 C 0.2432(9) 0.1216(8) 0.1184(7) 0.059(3) Uani 1 1 d .
H308 H 0.2091 0.1521 0.0810 0.071 Uiso 1 1 calc R
C309 C 0.2749(10) 0.0403(9) 0.1228(10) 0.078(5) Uani 1 1 d .
H309 H 0.2656 0.0156 0.0865 0.094 Uiso 1 1 calc R
C310 C 0.3190(11) -0.0042(9) 0.1783(10) 0.081(5) Uani 1 1 d .
H310 H 0.3391 -0.0596 0.1809 0.097 Uiso 1 1 calc R
C311 C 0.3339(10) 0.0306(9) 0.2293(8) 0.071(4) Uani 1 1 d .
H311 H 0.3625 -0.0012 0.2685 0.085 Uiso 1 1 calc R
C312 C 0.3090(9) 0.1108(8) 0.2266(7) 0.058(3) Uani 1 1 d .
H312 H 0.3230 0.1342 0.2624 0.070 Uiso 1 1 calc R
C401 C 1.0588(9) 1.0241(7) 0.3656(6) 0.055(3) Uani 1 1 d .
C402 C 0.9918(11) 1.0470(9) 0.4122(8) 0.079(5) Uani 1 1 d .
H402 H 0.9543 1.0127 0.4295 0.095 Uiso 1 1 calc R
C403 C 0.9769(15) 1.1176(12) 0.4348(11) 0.106(7) Uani 1 1 d .
H403 H 0.9301 1.1312 0.4675 0.127 Uiso 1 1 calc R
C404 C 1.0288(16) 1.1687(10) 0.4106(10) 0.098(6) Uani 1 1 d .
H404 H 1.0198 1.2174 0.4265 0.118 Uiso 1 1 calc R
C405 C 1.0915(19) 1.1480(11) 0.3646(11) 0.115(8) Uani 1 1 d .
H405 H 1.1271 1.1839 0.3474 0.138 Uiso 1 1 calc R
C406 C 1.1098(15) 1.0775(10) 0.3393(9) 0.091(6) Uani 1 1 d .
H406 H 1.1553 1.0660 0.3054 0.109 Uiso 1 1 calc R
C407 C 1.1638(9) 0.8633(7) 0.3883(6) 0.052(3) Uani 1 1 d .
C408 C 1.1489(11) 0.7931(8) 0.4229(7) 0.064(3) Uani 1 1 d .
H408 H 1.0909 0.7821 0.4200 0.076 Uiso 1 1 calc R
C409 C 1.2161(12) 0.7399(8) 0.4608(8) 0.075(4) Uani 1 1 d .
H409 H 1.2048 0.6919 0.4826 0.090 Uiso 1 1 calc R
C410 C 1.2956(14) 0.7544(11) 0.4673(10) 0.098(6) Uani 1 1 d .
H410 H 1.3407 0.7181 0.4954 0.118 Uiso 1 1 calc R
C411 C 1.3140(14) 0.8243(12) 0.4324(13) 0.117(8) Uani 1 1 d .
H411 H 1.3725 0.8342 0.4355 0.140 Uiso 1 1 calc R
C412 C 1.2467(12) 0.8778(10) 0.3941(10) 0.089(6) Uani 1 1 d .
H412 H 1.2584 0.9253 0.3715 0.107 Uiso 1 1 calc R
F1 F 0.7881(13) 1.1569(6) 0.2777(6) 0.162(7) Uani 1 1 d .
F2 F 0.8046(8) 1.2004(5) 0.1779(6) 0.108(4) Uani 1 1 d .
F3 F 0.9183(11) 1.1402(7) 0.2296(8) 0.145(5) Uani 1 1 d .
F4 F 0.0890(7) 0.5466(11) 0.1631(7) 0.193(9) Uani 1 1 d .
F5 F 0.1621(9) 0.5012(8) 0.0813(8) 0.138(5) Uani 1 1 d .
F6 F 0.1425(7) 0.6183(6) 0.0896(5) 0.103(3) Uani 1 1 d .
F7 F 0.4720(12) 0.1956(10) 0.4642(8) 0.171(7) Uani 1 1 d .
F8 F 0.4893(14) 0.3128(8) 0.4288(10) 0.215(11) Uani 1 1 d .
F9 F 0.5544(11) 0.2187(13) 0.3916(12) 0.227(11) Uani 1 1 d .
F10 F 0.7566(12) 0.7065(7) 0.3069(12) 0.211(10) Uani 1 1 d .
F11 F 0.8370(14) 0.6315(8) 0.3887(9) 0.172(7) Uani 1 1 d .
F12 F 0.8857(19) 0.6399(10) 0.2964(13) 0.232(11) Uani 1 1 d .

loop_
_atom_site_aniso_label
_atom_site_aniso_U_11
_atom_site_aniso_U_22
_atom_site_aniso_U_33
_atom_site_aniso_U_23
_atom_site_aniso_U_13
_atom_site_aniso_U_12
Ag1 0.0458(5) 0.0622(6) 0.0542(5) -0.0215(5) 0.0096(4) -0.0027(4)
Ag2 0.0453(5) 0.0503(5) 0.0632(6) -0.0177(4) 0.0165(4) -0.0078(4)
Ag3 0.0536(5) 0.0691(6) 0.0394(5) -0.0210(4) 0.0083(4) -0.0219(5)
Ag4 0.0466(5) 0.0653(6) 0.0482(5) -0.0101(4) 0.0124(4) -0.0194(4)
P1 0.0348(13) 0.0427(15) 0.0397(14) -0.0101(12) 0.0034(11) -0.0113(11)
P2 0.0377(14) 0.0360(14) 0.0425(14) -0.0056(12) 0.0020(11) -0.0092(11)
P3 0.0381(14) 0.0483(16) 0.0379(14) -0.0097(12) 0.0011(11) -0.0153(12)
P4 0.0466(16) 0.0519(17) 0.0395(15) -0.0088(13) 0.0039(12) -0.0182(13)
N1 0.043(5) 0.066(7) 0.053(6) -0.007(5) -0.011(5) -0.009(5)
N2 0.037(5) 0.045(6) 0.089(8) -0.010(6) 0.023(5) -0.013(4)
N3 0.038(5) 0.054(6) 0.064(6) 0.009(5) -0.005(5) -0.022(5)
N4 0.058(6) 0.041(5) 0.043(5) -0.001(4) -0.012(4) -0.008(5)
O1 0.132(10) 0.050(6) 0.079(7) 0.000(5) -0.022(7) 0.000(6)
O2 0.083(7) 0.079(7) 0.055(6) 0.000(5) -0.003(5) -0.026(6)
O3 0.063(6) 0.075(7) 0.078(7) -0.006(5) 0.006(5) -0.026(5)
O4 0.067(6) 0.060(6) 0.098(8) 0.016(6) -0.007(6) 0.009(5)
O5 0.078(6) 0.047(5) 0.071(6) 0.004(4) -0.007(5) -0.024(5)
O6 0.066(5) 0.050(5) 0.051(5) 0.005(4) -0.004(4) -0.021(4)
O7 0.065(5) 0.047(5) 0.054(5) 0.004(4) -0.005(4) -0.014(4)
O8 0.079(7) 0.080(7) 0.062(6) 0.012(5) -0.022(5) -0.010(6)
C1 0.035(5) 0.040(6) 0.053(6) -0.006(5) -0.003(5) -0.009(5)
C2 0.035(5) 0.036(5) 0.050(6) -0.003(5) -0.001(5) -0.010(4)
C3 0.042(6) 0.042(6) 0.058(7) -0.011(5) 0.010(5) -0.009(5)
C4 0.053(7) 0.058(7) 0.055(7) -0.014(6) 0.013(6) -0.026(6)
C5 0.043(6) 0.056(7) 0.045(6) -0.012(5) 0.001(5) -0.022(5)
C6 0.042(6) 0.036(6) 0.053(6) -0.014(5) 0.001(5) -0.007(5)
C7 0.042(6) 0.039(6) 0.040(6) -0.009(5) 0.004(5) -0.013(5)
C8 0.040(6) 0.056(7) 0.038(6) -0.008(5) 0.000(5) -0.011(5)
C9 0.036(6) 0.075(8) 0.048(6) -0.019(6) 0.003(5) -0.019(6)
C10 0.056(7) 0.064(8) 0.040(6) -0.012(5) 0.010(5) -0.027(6)
C11 0.158(19) 0.054(10) 0.132(17) 0.071(11) -0.129(16) -0.075(12)
C12 0.059(8) 0.043(7) 0.065(9) 0.023(6) -0.025(7) -0.019(6)
C13 0.045(6) 0.057(7) 0.039(6) -0.012(5) 0.005(5) -0.009(5)
C14 0.047(7) 0.052(7) 0.055(7) 0.000(6) 0.004(6) -0.005(6)
C15 0.054(7) 0.047(7) 0.059(7) 0.001(6) 0.014(6) -0.005(6)
C21 0.049(7) 0.053(7) 0.054(7) -0.010(6) 0.005(6) 0.001(6)
C22 0.061(8) 0.052(7) 0.044(6) -0.003(5) 0.000(6) -0.007(6)
C23 0.047(6) 0.035(6) 0.062(7) -0.020(5) 0.012(5) -0.015(5)
C24 0.050(7) 0.028(5) 0.049(7) -0.004(5) -0.022(5) 0.012(5)
C25 0.158(18) 0.027(6) 0.140(16) 0.041(8) -0.133(16) -0.045(9)
C31 0.050(7) 0.056(7) 0.041(6) -0.007(5) 0.009(5) -0.011(6)
C32 0.057(7) 0.046(6) 0.037(6) -0.001(5) 0.004(5) -0.011(5)
C33 0.038(5) 0.042(6) 0.044(6) -0.010(5) 0.005(5) -0.015(5)
C34 0.053(7) 0.052(7) 0.059(8) -0.003(6) 0.014(6) -0.011(6)
C35 0.058(7) 0.061(8) 0.035(6) -0.003(5) 0.017(5) -0.016(6)
C36 0.044(6) 0.047(6) 0.042(6) -0.011(5) 0.002(5) -0.015(5)
C37 0.045(6) 0.038(6) 0.053(7) -0.014(5) 0.007(5) -0.008(5)
C41 0.071(9) 0.070(9) 0.047(7) 0.002(6) 0.017(6) -0.014(7)
C42 0.075(9) 0.048(7) 0.058(8) 0.005(6) 0.009(7) 0.012(7)
C43 0.037(6) 0.046(6) 0.041(6) -0.010(5) 0.001(5) -0.001(5)
C44 0.067(8) 0.054(8) 0.063(8) 0.001(6) 0.029(7) -0.006(6)
C45 0.084(10) 0.048(7) 0.067(9) -0.007(6) 0.035(8) -0.009(7)
C46 0.048(6) 0.036(6) 0.053(7) -0.009(5) -0.001(5) -0.006(5)
C47 0.044(6) 0.039(6) 0.054(7) -0.007(5) 0.002(5) -0.001(5)
C91 0.069(8) 0.042(7) 0.043(7) -0.005(5) 0.016(6) -0.007(6)
C92 0.26(3) 0.118(13) 0.008(5) -0.003(6) 0.014(8) -0.159(17)
C93 0.045(7) 0.067(9) 0.040(6) 0.005(6) 0.006(5) 0.016(6)
C94 0.110(12) 0.119(13) 0.029(6) 0.032(7) -0.025(7) -0.091(11)
C95 0.049(6) 0.033(6) 0.049(6) 0.005(5) 0.000(5) -0.004(5)
C96 0.107(15) 0.059(10) 0.097(13) 0.008(9) -0.046(11) 0.008(10)
C97 0.048(7) 0.046(7) 0.050(7) 0.001(6) 0.008(6) -0.001(5)
C98 0.105(15) 0.033(8) 0.16(2) 0.021(10) -0.032(14) -0.020(9)
C101 0.050(7) 0.056(7) 0.043(6) -0.005(5) 0.001(5) -0.022(6)
C102 0.073(9) 0.060(9) 0.083(10) -0.013(7) -0.006(8) -0.030(7)
C103 0.132(17) 0.045(8) 0.131(16) -0.013(9) -0.015(14) -0.042(10)
C104 0.133(18) 0.094(14) 0.092(13) -0.012(11) -0.008(12) -0.075(14)
C105 0.101(14) 0.17(2) 0.077(11) -0.024(13) -0.009(10) -0.094(16)
C106 0.070(9) 0.082(10) 0.074(9) -0.007(8) -0.016(8) -0.041(8)
C107 0.038(5) 0.047(6) 0.039(6) -0.006(5) -0.002(4) -0.009(5)
C108 0.049(7) 0.053(7) 0.072(9) -0.020(6) 0.000(6) -0.013(6)
C109 0.076(9) 0.062(8) 0.056(8) 0.009(7) -0.012(7) -0.024(7)
C110 0.053(8) 0.100(12) 0.052(8) 0.002(8) 0.005(6) -0.028(8)
C111 0.062(8) 0.098(12) 0.053(8) -0.019(8) 0.015(7) -0.028(8)
C112 0.059(7) 0.054(7) 0.053(7) -0.018(6) 0.007(6) -0.015(6)
C201 0.032(5) 0.043(6) 0.038(5) 0.002(4) -0.002(4) -0.012(4)
C202 0.041(6) 0.051(7) 0.054(7) -0.019(6) 0.001(5) -0.006(5)
C203 0.073(9) 0.040(6) 0.055(7) -0.002(6) -0.002(6) -0.015(6)
C204 0.060(8) 0.063(8) 0.052(7) -0.011(6) 0.007(6) -0.029(7)
C205 0.053(7) 0.045(7) 0.064(8) -0.002(6) 0.018(6) -0.007(6)
C206 0.039(6) 0.041(6) 0.060(7) 0.003(5) 0.001(5) 0.000(5)
C207 0.053(7) 0.048(7) 0.058(7) -0.011(6) -0.008(6) -0.008(6)
C208 0.074(9) 0.049(8) 0.088(10) -0.004(7) -0.023(8) -0.019(7)
C209 0.123(16) 0.087(12) 0.094(13) -0.003(10) -0.061(12) -0.036(11)
C210 0.080(12) 0.129(18) 0.128(17) -0.026(14) -0.059(12) -0.028(12)
C211 0.107(16) 0.114(17) 0.18(2) 0.001(16) -0.065(16) -0.060(14)
C212 0.112(15) 0.087(12) 0.142(18) 0.027(12) -0.088(14) -0.045(11)
C301 0.044(6) 0.051(7) 0.054(7) -0.018(6) -0.001(5) -0.019(5)
C302 0.044(7) 0.096(11) 0.077(10) -0.018(9) -0.002(7) -0.007(7)
C303 0.046(8) 0.102(13) 0.131(16) -0.062(13) 0.014(9) -0.016(8)
C304 0.059(10) 0.068(10) 0.141(18) -0.035(11) -0.030(11) -0.006(8)
C305 0.086(13) 0.090(13) 0.140(18) 0.005(12) -0.070(13) -0.023(11)
C306 0.062(9) 0.076(10) 0.070(9) -0.014(8) -0.007(7) -0.006(7)
C307 0.046(6) 0.058(7) 0.042(6) -0.013(5) 0.003(5) -0.023(5)
C308 0.061(8) 0.052(7) 0.070(8) -0.019(6) -0.013(7) -0.018(6)
C309 0.049(8) 0.072(10) 0.125(14) -0.041(10) -0.010(9) -0.018(7)
C310 0.061(9) 0.052(8) 0.136(16) -0.028(10) -0.011(10) -0.015(7)
C311 0.061(9) 0.066(9) 0.086(10) -0.002(8) -0.016(8) -0.020(7)
C312 0.062(8) 0.053(7) 0.060(8) 0.001(6) -0.002(6) -0.022(6)
C401 0.068(8) 0.052(7) 0.044(6) -0.008(5) -0.009(6) -0.013(6)
C402 0.085(11) 0.079(10) 0.085(11) -0.049(9) 0.022(9) -0.024(8)
C403 0.108(15) 0.100(14) 0.115(15) -0.075(13) 0.014(12) -0.002(12)
C404 0.144(18) 0.054(9) 0.106(14) -0.042(10) -0.017(13) -0.020(11)
C405 0.19(2) 0.073(12) 0.100(14) -0.031(11) 0.026(15) -0.058(14)
C406 0.138(16) 0.077(11) 0.079(11) -0.028(9) 0.027(11) -0.060(11)
C407 0.060(7) 0.059(7) 0.040(6) -0.024(6) -0.005(5) -0.009(6)
C408 0.073(9) 0.065(9) 0.059(8) -0.010(7) -0.004(7) -0.026(7)
C409 0.097(12) 0.045(7) 0.084(10) -0.011(7) -0.034(9) -0.015(8)
C410 0.116(15) 0.074(11) 0.106(14) -0.006(10) -0.074(12) -0.016(10)
C411 0.085(13) 0.093(14) 0.18(2) -0.005(14) -0.078(14) -0.021(11)
C412 0.082(11) 0.069(10) 0.123(14) 0.015(10) -0.050(11) -0.039(9)
F1 0.31(2) 0.077(7) 0.104(9) -0.045(6) 0.098(11) -0.072(10)
F2 0.132(9) 0.055(5) 0.128(9) 0.000(6) -0.009(7) -0.016(6)
F3 0.167(13) 0.098(9) 0.183(14) -0.020(9) -0.065(11) -0.047(9)
F4 0.049(6) 0.30(2) 0.139(11) 0.131(13) 0.010(6) 0.005(9)
F5 0.127(10) 0.128(10) 0.169(13) 0.004(9) -0.067(9) -0.050(8)
F6 0.095(7) 0.088(7) 0.094(7) 0.015(6) -0.019(6) 0.019(6)
F7 0.193(16) 0.183(15) 0.126(11) 0.062(11) -0.093(11) -0.058(12)
F8 0.29(2) 0.086(9) 0.27(2) -0.029(11) -0.232(19) -0.007(11)
F9 0.098(11) 0.24(2) 0.29(3) 0.044(19) -0.085(14) 0.017(13)
F10 0.154(13) 0.074(8) 0.42(3) 0.021(12) -0.141(17) -0.058(9)
F11 0.27(2) 0.093(9) 0.173(14) 0.029(9) 0.001(13) -0.103(11)
F12 0.34(3) 0.092(11) 0.27(3) -0.044(14) -0.03(2) -0.052(15)

loop_
_atom_type_symbol
_atom_type_description
_atom_type_scat_dispersion_real
_atom_type_scat_dispersion_imag
_atom_type_scat_source
C C 0.0033 0.0016 'International Tables Vol C Tables 4.2.6.8 and 6.1.1.4'
H H 0.0000 0.0000 'International Tables Vol C Tables 4.2.6.8 and 6.1.1.4'
N N 0.0061 0.0033 'International Tables Vol C Tables 4.2.6.8 and 6.1.1.4'
O O 0.0106 0.0060 'International Tables Vol C Tables 4.2.6.8 and 6.1.1.4'
F F 0.0171 0.0103 'International Tables Vol C Tables 4.2.6.8 and 6.1.1.4'
P P 0.1023 0.0942 'International Tables Vol C Tables 4.2.6.8 and 6.1.1.4'
Ag Ag -0.8971 1.1015 'International Tables Vol C Tables 4.2.6.8 and 6.1.1.4'

loop_
_geom_angle_atom_site_label_1
_geom_angle_atom_site_label_2
_geom_angle_atom_site_label_3
_geom_angle
_geom_angle_site_symmetry_3
N1 Ag1 P1 149.5(3) .
N2 Ag2 P2 156.3(3) .
N3 Ag3 P3 129.4(3) .
N3 Ag3 O6 91.2(3) .
P3 Ag3 O6 138.8(2) .
N4 Ag4 P4 130.1(3) .
N4 Ag4 O7 88.8(3) .
P4 Ag4 O7 140.7(2) .
C107 P1 C6 102.7(5) .
C107 P1 C101 105.6(5) .
C6 P1 C101 105.2(5) .
C107 P1 Ag1 116.2(4) .
C6 P1 Ag1 110.0(4) .
C101 P1 Ag1 115.8(4) .
C201 P2 C207 103.0(5) .
C201 P2 C1 102.4(5) .
C207 P2 C1 104.7(5) .
C201 P2 Ag2 115.3(4) .
C207 P2 Ag2 121.1(4) .
C1 P2 Ag2 108.3(4) .
C301 P3 C307 106.0(5) .
C301 P3 C5 104.6(6) .
C307 P3 C5 101.5(5) .
C301 P3 Ag3 109.3(4) .
C307 P3 Ag3 117.3(4) .
C5 P3 Ag3 116.9(4) .
C407 P4 C401 104.1(6) .
C407 P4 C10 103.2(6) .
C401 P4 C10 104.4(6) .
C407 P4 Ag4 117.1(5) .
C401 P4 Ag4 109.9(5) .
C10 P4 Ag4 116.7(4) .
C11 N1 C15 111.5(14) .
C11 N1 Ag1 126.5(13) .
C15 N1 Ag1 121.3(8) .
C25 N2 C21 120.8(14) .
C25 N2 Ag2 117.8(13) .
C21 N2 Ag2 120.9(8) .
C35 N3 C31 114.4(10) .
C35 N3 Ag3 121.6(8) .
C31 N3 Ag3 124.0(8) .
C41 N4 C45 112.0(11) .
C41 N4 Ag4 125.1(8) .
C45 N4 Ag4 122.8(8) .
C95 O6 Ag3 100.3(8) .
C97 O7 Ag4 103.8(8) .
C2 C1 P2 111.7(7) .
C1 C2 C3 111.5(9) .
C2 C3 C4 113.9(10) .
C5 C4 C3 116.1(10) .
C4 C5 P3 115.8(8) .
C7 C6 P1 110.8(7) .
C8 C7 C6 112.4(9) .
C9 C8 C7 114.3(10) .
C8 C9 C10 116.0(9) .
C9 C10 P4 115.8(9) .
C12 C11 N1 126.6(15) .
C11 C12 C13 123.1(14) .
C14 C13 C12 113.9(11) .
C14 C13 C47 125.7(11) 2_676
C12 C13 C47 120.4(12) 2_676
C13 C14 C15 119.5(11) .
N1 C15 C14 125.2(12) .
N2 C21 C22 123.9(11) .
C21 C22 C23 119.8(11) .
C22 C23 C24 114.0(10) .
C22 C23 C37 124.7(11) 2_566
C24 C23 C37 121.3(10) 2_566
C25 C24 C23 122.2(10) .
N2 C25 C24 119.1(15) .
N3 C31 C32 124.0(11) .
C31 C32 C33 119.8(10) .
C34 C33 C32 116.4(10) .
C34 C33 C36 120.5(11) .
C32 C33 C36 123.1(10) .
C33 C34 C35 120.0(12) .
N3 C35 C34 125.2(11) .
C37 C36 C33 125.0(11) .
C36 C37 C23 126.2(11) 2_566
N4 C41 C42 127.6(12) .
C41 C42 C43 119.4(12) .
C44 C43 C42 115.5(10) .
C44 C43 C46 124.6(11) .
C42 C43 C46 119.8(10) .
C43 C44 C45 120.9(12) .
N4 C45 C44 124.6(12) .
C47 C46 C43 124.5(11) .
C46 C47 C13 125.3(11) 2_676
O2 C91 O1 129.4(13) .
O2 C91 C92 107.3(12) .
O1 C91 C92 122.5(13) .
F2 C92 F1 131(2) .
F2 C92 F3 94.2(14) .
F1 C92 F3 96.4(16) .
F2 C92 C91 117.6(11) .
F1 C92 C91 109.8(10) .
F3 C92 C91 93.2(15) .
O3 C93 O4 130.5(14) .
O3 C93 C94 112.0(11) .
O4 C93 C94 117.0(14) .
F6 C94 F4 127(2) .
F6 C94 F5 100.5(12) .
F4 C94 F5 102.1(16) .
F6 C94 C93 112.7(12) .
F4 C94 C93 111.8(11) .
F5 C94 C93 95.7(13) .
O5 C95 O6 127.1(12) .
O5 C95 C96 117.3(12) .
O6 C95 C96 115.6(12) .
F8 C96 F7 119.5(19) .
F8 C96 F9 95(2) .
F7 C96 F9 89.9(15) .
F8 C96 C95 119.0(14) .
F7 C96 C95 116.5(18) .
F9 C96 C95 107.2(17) .
O7 C97 O8 128.4(13) .
O7 C97 C98 114.7(13) .
O8 C97 C98 116.9(13) .
F10 C98 F11 119(2) .
F10 C98 F12 97(2) .
F11 C98 F12 91.2(15) .
F10 C98 C97 119.6(14) .
F11 C98 C97 115.4(19) .
F12 C98 C97 105.9(18) .
C106 C101 C102 119.8(13) .
C106 C101 P1 117.9(10) .
C102 C101 P1 122.3(10) .
C101 C102 C103 119.7(16) .
C104 C103 C102 123.0(18) .
C103 C104 C105 117.8(17) .
C104 C105 C106 122.1(18) .
C101 C106 C105 117.5(17) .
C112 C107 C108 119.5(11) .
C112 C107 P1 121.8(9) .
C108 C107 P1 118.6(9) .
C109 C108 C107 119.2(12) .
C110 C109 C108 120.4(13) .
C109 C110 C111 121.6(13) .
C110 C111 C112 118.6(13) .
C107 C112 C111 120.5(13) .
C202 C201 C206 117.5(10) .
C202 C201 P2 120.4(8) .
C206 C201 P2 122.1(8) .
C201 C202 C203 120.9(11) .
C204 C203 C202 118.5(12) .
C205 C204 C203 121.8(12) .
C204 C205 C206 120.3(11) .
C205 C206 C201 120.8(11) .
C208 C207 C212 117.2(13) .
C208 C207 P2 122.1(10) .
C212 C207 P2 120.7(11) .
C207 C208 C209 122.2(15) .
C210 C209 C208 120.0(17) .
C209 C210 C211 119.4(16) .
C212 C211 C210 119.0(19) .
C207 C212 C211 122.1(18) .
C302 C301 C306 118.1(13) .
C302 C301 P3 117.3(10) .
C306 C301 P3 124.1(10) .
C301 C302 C303 121.7(16) .
C304 C303 C302 117.8(17) .
C303 C304 C305 122.8(16) .
C306 C305 C304 117.5(18) .
C305 C306 C301 121.9(17) .
C312 C307 C308 120.0(12) .
C312 C307 P3 119.3(9) .
C308 C307 P3 120.2(10) .
C309 C308 C307 118.0(14) .
C310 C309 C308 121.1(15) .
C311 C310 C309 119.7(14) .
C310 C311 C312 122.1(15) .
C311 C312 C307 118.9(13) .
C402 C401 C406 117.2(13) .
C402 C401 P4 118.6(11) .
C406 C401 P4 124.1(11) .
C403 C402 C401 122.3(17) .
C404 C403 C402 120.4(17) .
C405 C404 C403 117.6(15) .
C404 C405 C406 124.8(19) .
C405 C406 C401 117.5(17) .
C412 C407 C408 118.0(13) .
C412 C407 P4 123.9(11) .
C408 C407 P4 118.1(10) .
C409 C408 C407 121.3(14) .
C410 C409 C408 120.8(16) .
C409 C410 C411 119.7(16) .
C412 C411 C410 119.6(17) .
C407 C412 C411 120.6(16) .

loop_
_geom_bond_atom_site_label_1
_geom_bond_atom_site_label_2
_geom_bond_distance
_geom_bond_site_symmetry_2
Ag1 N1 2.199(10) .
Ag1 P1 2.348(3) .
Ag2 N2 2.209(10) .
Ag2 P2 2.356(3) .
Ag3 N3 2.253(11) .
Ag3 P3 2.360(3) .
Ag3 O6 2.420(9) .
Ag4 N4 2.233(10) .
Ag4 P4 2.363(3) .
Ag4 O7 2.379(9) .
P1 C107 1.815(11) .
P1 C6 1.825(12) .
P1 C101 1.839(12) .
P2 C201 1.802(10) .
P2 C207 1.820(13) .
P2 C1 1.837(11) .
P3 C301 1.808(12) .
P3 C307 1.821(12) .
P3 C5 1.826(11) .
P4 C407 1.820(13) .
P4 C401 1.826(13) .
P4 C10 1.827(11) .
N1 C11 1.36(2) .
N1 C15 1.373(16) .
N2 C25 1.304(18) .
N2 C21 1.352(16) .
N3 C35 1.334(16) .
N3 C31 1.363(15) .
N4 C41 1.333(17) .
N4 C45 1.369(16) .
O1 C91 1.250(16) .
O2 C91 1.218(16) .
O3 C93 1.197(18) .
O4 C93 1.252(16) .
O5 C95 1.236(14) .
O6 C95 1.238(13) .
O7 C97 1.209(14) .
O8 C97 1.247(16) .
C1 C2 1.525(15) .
C2 C3 1.526(15) .
C3 C4 1.534(18) .
C4 C5 1.527(16) .
C6 C7 1.547(15) .
C7 C8 1.514(15) .
C8 C9 1.508(16) .
C9 C10 1.511(17) .
C11 C12 1.25(3) .
C12 C13 1.435(17) .
C13 C14 1.360(17) .
C13 C47 1.481(15) 2_676
C14 C15 1.385(16) .
C21 C22 1.374(17) .
C22 C23 1.385(17) .
C23 C24 1.481(17) .
C23 C37 1.487(15) 2_566
C24 C25 1.39(3) .
C31 C32 1.386(15) .
C32 C33 1.416(16) .
C33 C34 1.362(16) .
C33 C36 1.449(14) .
C34 C35 1.399(16) .
C36 C37 1.322(16) .
C37 C23 1.487(15) 2_566
C41 C42 1.370(18) .
C42 C43 1.405(17) .
C43 C44 1.361(17) .
C43 C46 1.468(15) .
C44 C45 1.403(17) .
C46 C47 1.285(17) .
C47 C13 1.481(15) 2_676
C91 C92 1.652(19) .
C92 F2 1.092(15) .
C92 F1 1.186(15) .
C92 F3 1.62(3) .
C93 C94 1.68(2) .
C94 F6 1.155(15) .
C94 F4 1.156(16) .
C94 F5 1.52(2) .
C95 C96 1.50(2) .
C96 F8 1.21(2) .
C96 F7 1.31(2) .
C96 F9 1.43(3) .
C97 C98 1.51(2) .
C98 F10 1.23(2) .
C98 F11 1.28(2) .
C98 F12 1.46(3) .
C101 C106 1.372(19) .
C101 C102 1.374(19) .
C102 C103 1.40(2) .
C103 C104 1.31(3) .
C104 C105 1.38(3) .
C105 C106 1.43(2) .
C107 C112 1.382(16) .
C107 C108 1.395(17) .
C108 C109 1.375(19) .
C109 C110 1.36(2) .
C110 C111 1.37(2) .
C111 C112 1.385(18) .
C201 C202 1.394(16) .
C201 C206 1.402(15) .
C202 C203 1.403(17) .
C203 C204 1.366(18) .
C204 C205 1.348(18) .
C205 C206 1.372(17) .
C207 C208 1.366(19) .
C207 C212 1.37(2) .
C208 C209 1.37(2) .
C209 C210 1.36(3) .
C210 C211 1.39(3) .
C211 C212 1.38(2) .
C301 C302 1.392(18) .
C301 C306 1.400(19) .
C302 C303 1.43(2) .
C303 C304 1.35(3) .
C304 C305 1.42(3) .
C305 C306 1.39(2) .
C307 C312 1.383(18) .
C307 C308 1.404(17) .
C308 C309 1.39(2) .
C309 C310 1.36(2) .
C310 C311 1.34(2) .
C311 C312 1.376(19) .
C401 C402 1.372(19) .
C401 C406 1.40(2) .
C402 C403 1.37(2) .
C403 C404 1.37(3) .
C404 C405 1.31(3) .
C405 C406 1.39(2) .
C407 C412 1.36(2) .
C407 C408 1.398(19) .
C408 C409 1.37(2) .
C409 C410 1.31(2) .
C410 C411 1.42(3) .
C411 C412 1.38(2) .
